data_1527076
loop_
_publ_author_name
'Alter, E.'
'Hoppe, R.'

_publ_section_title
;
 Ueber Hexafluoroferrate(III): Cs2 Tl Fe F6, Cs2 K Fe F6, Rb2 K Rb2 K Fe
 F6, Rb2 Na Fe F6 und Cs2 Na Fe F6
;
_journal_name_full 'Zeitschrift fuer Anorganische und Allgemeine Chemie'
_journal_page_first 305
_journal_page_last 312
_journal_volume 407
_journal_year 1974
_chemical_formula_sum 'Cs2 F6 Fe Na'
_chemical_name_systematic 'Cs2 Na (Fe F6)'
_space_group_IT_number 166
_symmetry_space_group_name_Hall '-R 3 2"'
_symmetry_space_group_name_H-M 'R -3 m :H'
_cell_angle_alpha 90
_cell_angle_beta 90
_cell_angle_gamma 120
_cell_formula_units_Z 6
_cell_length_a 6.281
_cell_length_b 6.281
_cell_length_c 30.532
_cell_volume 1043.142
_citation_journal_id_ASTM ZAACAB
_cod_data_source_file Alter_ZAACAB_1974_1939.cif
_cod_data_source_block Cs2F6Fe1Na1
_cod_original_formula_sum 'Cs2 F6 Fe1 Na1'
_cod_database_code 1527076

loop_
_symmetry_equiv_pos_as_xyz
x,y,z
-y,x-y,z
-x+y,-x,z
y,x,-z
-x,-x+y,-z
x-y,-y,-z
-x,-y,-z
y,-x+y,-z
x-y,x,-z
-y,-x,z
x,x-y,z
-x+y,y,z
x+2/3,y+1/3,z+1/3
-y+2/3,x-y+1/3,z+1/3
-x+y+2/3,-x+1/3,z+1/3
y+2/3,x+1/3,-z+1/3
-x+2/3,-x+y+1/3,-z+1/3
x-y+2/3,-y+1/3,-z+1/3
-x+2/3,-y+1/3,-z+1/3
y+2/3,-x+y+1/3,-z+1/3
x-y+2/3,x+1/3,-z+1/3
-y+2/3,-x+1/3,z+1/3
x+2/3,x-y+1/3,z+1/3
-x+y+2/3,y+1/3,z+1/3
x+1/3,y+2/3,z+2/3
-y+1/3,x-y+2/3,z+2/3
-x+y+1/3,-x+2/3,z+2/3
y+1/3,x+2/3,-z+2/3
-x+1/3,-x+y+2/3,-z+2/3
x-y+1/3,-y+2/3,-z+2/3
-x+1/3,-y+2/3,-z+2/3
y+1/3,-x+y+2/3,-z+2/3
x-y+1/3,x+2/3,-z+2/3
-y+1/3,-x+2/3,z+2/3
x+1/3,x-y+2/3,z+2/3
-x+y+1/3,y+2/3,z+2/3

loop_
_atom_site_label
_atom_site_type_symbol
_atom_site_fract_x
_atom_site_fract_y
_atom_site_fract_z
_atom_site_occupancy
_atom_site_U_iso_or_equiv
Cs1 Cs+1 0 0 0.13 1 0.0
F1 F-1 0.15 -0.15 0.467 1 0.0
Na1 Na+1 0 0 0.41 1 0.0
F2 F-1 0.18 -0.18 0.636 1 0.0
Fe2 Fe+3 0 0 0.5 1 0.0
Cs2 Cs+1 0 0 0.28 1 0.0
Fe1 Fe+3 0 0 0 1 0.0
